data_7055461
loop_
_publ_author_name
'Lahoud, Marcelo G.'
'Muniz, Elaine C.'
'Arroyos, Guilherme'
'F\'avaro, Marcelo A.'
'Davolos, Marian R.'
'D'Vries, Richard F.'
'Ellena, Javier'
'Freitas, Rafael S.'
'Arrighi, Everton'
'Frem, Regina C. G.'

_publ_section_title
;
 Rare earth coordination dinuclear compounds constructed from
 3,5-dicarboxypyrazolate and succinate intermetallic bridges
;
_journal_issue 6
_journal_name_full 'New J. Chem.'
_journal_page_first 5338
_journal_paper_doi 10.1039/C6NJ00140H
_journal_volume 40
_journal_year 2016
_chemical_formula_moiety '2(C14 H24 N4 O20 Sm2), 1.5(H4 O2)'
_chemical_formula_sum 'C28 H54 N8 O43 Sm4'
_chemical_formula_weight 1792.19
_space_group_crystal_system triclinic
_space_group_IT_number 2
_space_group_name_Hall '-P 1'
_space_group_name_H-M_alt 'P -1'
_symmetry_space_group_name_Hall '-P 1'
_symmetry_space_group_name_H-M 'P -1'
_atom_sites_solution_hydrogens mixed
_audit_creation_date 2015-11-26
_audit_creation_method
;
Olex2 1.2
(compiled 2015.09.30 svn.r3233 for OlexSys, GUI svn.r5103)
;
_audit_update_record
;
2015-11-30 deposited with the CCDC.
2016-04-08 downloaded from the CCDC.
;
_cell_angle_alpha 73.4700(10)
_cell_angle_beta 69.9100(10)
_cell_angle_gamma 64.0200(10)
_cell_formula_units_Z 1
_cell_length_a 10.1870(2)
_cell_length_b 11.4690(2)
_cell_length_c 13.5920(3)
_cell_measurement_reflns_used 17552
_cell_measurement_temperature 293(2)
_cell_measurement_theta_max 27.485
_cell_measurement_theta_min 2.91
_cell_volume 1323.68(5)
_computing_molecular_graphics 'Olex2 (Dolomanov et al., 2009)'
_computing_publication_material 'Olex2 (Dolomanov et al., 2009)'
_computing_structure_refinement 'ShelXL (Sheldrick, 2015)'
_diffrn_ambient_temperature 293.15
_diffrn_detector_area_resol_mean 9
_diffrn_measured_fraction_theta_full 0.992
_diffrn_measured_fraction_theta_max 0.983
_diffrn_measurement_device_type KappaCCD
_diffrn_measurement_method 'CCD rotation images, thick slices'
_diffrn_radiation_type MoK\a
_diffrn_radiation_wavelength 0.71073
_diffrn_reflns_av_R_equivalents 0.0276
_diffrn_reflns_av_unetI/netI 0.0499
_diffrn_reflns_Laue_measured_fraction_full 0.992
_diffrn_reflns_Laue_measured_fraction_max 0.983
_diffrn_reflns_limit_h_max 13
_diffrn_reflns_limit_h_min -13
_diffrn_reflns_limit_k_max 13
_diffrn_reflns_limit_k_min -14
_diffrn_reflns_limit_l_max 17
_diffrn_reflns_limit_l_min -17
_diffrn_reflns_number 11109
_diffrn_reflns_point_group_measured_fraction_full 0.992
_diffrn_reflns_point_group_measured_fraction_max 0.983
_diffrn_reflns_theta_full 25.242
_diffrn_reflns_theta_max 27.491
_diffrn_reflns_theta_min 3.522
_diffrn_source 'Enraf Nonius FR590'
_exptl_absorpt_coefficient_mu 4.496
_exptl_absorpt_correction_T_max 0.672
_exptl_absorpt_correction_T_min 0.316
_exptl_absorpt_correction_type gaussian
_exptl_absorpt_process_details
;
P. Coppens, L. Leiserowitz, D Rabinovich, Acta Cryst.
   (1965), 18, 1035-1038
;
_exptl_crystal_colour 'light yellow'
_exptl_crystal_colour_modifier light
_exptl_crystal_colour_primary yellow
_exptl_crystal_density_diffrn 2.248
_exptl_crystal_description prism
_exptl_crystal_F_000 870
_exptl_crystal_size_max 0.29
_exptl_crystal_size_mid 0.14
_exptl_crystal_size_min 0.1
_refine_diff_density_max 1.944
_refine_diff_density_min -1.324
_refine_diff_density_rms 0.155
_refine_ls_extinction_coef 0.0005(5)
_refine_ls_extinction_expression Fc^*^=kFc[1+0.001xFc^2^\l^3^/sin(2\q)]^-1/4^
_refine_ls_extinction_method 'SHELXL-2014/7 (Sheldrick 2014'
_refine_ls_goodness_of_fit_ref 1.117
_refine_ls_hydrogen_treatment constr
_refine_ls_matrix_type full
_refine_ls_number_parameters 387
_refine_ls_number_reflns 5969
_refine_ls_number_restraints 0
_refine_ls_restrained_S_all 1.117
_refine_ls_R_factor_all 0.0473
_refine_ls_R_factor_gt 0.0413
_refine_ls_shift/su_max 0.001
_refine_ls_shift/su_mean 0.000
_refine_ls_structure_factor_coef Fsqd
_refine_ls_weighting_details 'w=1/[\s^2^(Fo^2^)+(0.0587P)^2^] where P=(Fo^2^+2Fc^2^)/3'
_refine_ls_weighting_scheme calc
_refine_ls_wR_factor_gt 0.1000
_refine_ls_wR_factor_ref 0.1058
_reflns_Friedel_coverage 0.000
_reflns_number_gt 5446
_reflns_number_total 5969
_reflns_threshold_expression 'I > 2\s(I)'
_cod_data_source_file c6nj00140h2.cif
_cod_data_source_block Smsuc
_cod_depositor_comments 'Adding full bibliography for 7055457--7055469.cif.'
_cod_database_code 7055461
_shelx_space_group_comment
;
The symmetry employed for this shelxl refinement is uniquely defined
by the following loop, which should always be used as a source of
symmetry information in preference to the above space-group names.
They are only intended as comments.
;
_shelx_estimated_absorpt_t_max 0.662
_shelx_estimated_absorpt_t_min 0.356
_olex2_refinement_description
;
1. Fixed Uiso
 At 1.2 times of:
  All C(H) groups, All C(H,H) groups, All N(H) groups
 At 1.5 times of:
  All O(H,H) groups
2. Others
 Fixed Sof: O1W(0.5) H1WA(0.5) H1WB(0.5)
3.a Riding coordinates:
 O5(H5A,H5B), O7(H7A,H7B), O8(H8A,H8B), O11(H11A,H11B), C18(H18A,H18B),
 C19(H19A,H19B), O1W(H1WA,H1WB)
3.b Free rotating group:
 O2W(H2WA,H2WB)
3.c Rotating group:
 O6(H6A,H6B), O12(H12A,H12B), O13(H13A,H13B), O14(H14A,H14B)
3.d Aromatic/amide H refined with riding coordinates:
 N1'(H1'), N1(H1), C3'(H3'), C3(H3)
;
_shelx_shelxl_version_number 2014/7
_olex2_submission_special_instructions 'No special instructions were received'

loop_
_space_group_symop_operation_xyz
'x, y, z'
'-x, -y, -z'

loop_
_atom_site_label
_atom_site_type_symbol
_atom_site_fract_x
_atom_site_fract_y
_atom_site_fract_z
_atom_site_U_iso_or_equiv
_atom_site_adp_type
_atom_site_occupancy
_atom_site_site_symmetry_order
_atom_site_calc_flag
_atom_site_refinement_flags_posn
_atom_site_refinement_flags_occupancy
Sm1 Sm -0.09666(2) 0.54617(2) 0.29577(2) 0.02731(11) Uani 1 1 d . .
Sm2 Sm 0.27737(2) -0.10095(2) 0.20074(2) 0.02834(11) Uani 1 1 d . .
O1 O -0.1240(4) 0.5181(3) 0.1384(3) 0.0388(7) Uani 1 1 d . .
O1' O -0.3594(3) 0.5626(3) 0.3398(3) 0.0357(7) Uani 1 1 d . .
O2 O -0.2755(5) 0.5230(3) 0.0511(4) 0.0629(12) Uani 1 1 d . .
O2' O -0.5320(3) 0.4760(3) 0.3792(3) 0.0422(8) Uani 1 1 d . .
O3' O -0.1487(4) -0.0850(4) 0.4231(4) 0.0696(13) Uani 1 1 d . .
O3 O -0.1470(4) -0.0390(3) 0.1173(3) 0.0412(8) Uani 1 1 d . .
O4 O 0.0760(3) -0.1223(3) 0.1546(2) 0.0348(7) Uani 1 1 d . .
O4' O 0.0770(3) -0.0727(3) 0.3588(3) 0.0383(7) Uani 1 1 d . .
O5 O 0.0778(4) 0.6333(3) 0.1518(3) 0.0486(9) Uani 1 1 d . .
H5A H 0.0854 0.7221 0.1276 0.073 Uiso 1 1 d R .
H5B H 0.1726 0.6048 0.1136 0.073 Uiso 1 1 d R .
O6 O -0.2551(4) 0.7754(3) 0.2412(3) 0.0437(8) Uani 1 1 d . .
H6A H -0.3239 0.7799 0.2126 0.066 Uiso 1 1 d GR .
H6B H -0.1992 0.8178 0.1936 0.066 Uiso 1 1 d GR .
O7 O -0.0085(4) 0.6771(3) 0.3618(3) 0.0475(9) Uani 1 1 d . .
H7A H 0.0361 0.6981 0.3927 0.071 Uiso 1 1 d R .
H7B H -0.0429 0.7475 0.3156 0.071 Uiso 1 1 d R .
O8 O -0.2223(4) 0.5702(4) 0.4789(3) 0.0584(11) Uani 1 1 d . .
H8A H -0.3012 0.5417 0.5175 0.088 Uiso 1 1 d R .
H8B H -0.1845 0.5927 0.5272 0.088 Uiso 1 1 d R .
O9 O 0.1085(3) 0.4048(3) 0.3832(3) 0.0411(8) Uani 1 1 d . .
O10 O 0.1457(3) 0.3653(3) 0.2259(3) 0.0367(7) Uani 1 1 d . .
O11 O 0.3033(4) -0.3318(3) 0.2431(3) 0.0521(9) Uani 1 1 d . .
H11A H 0.2429 -0.3442 0.2211 0.078 Uiso 1 1 d R .
H11B H 0.3104 -0.3835 0.3037 0.078 Uiso 1 1 d R .
O12 O 0.3364(4) -0.0921(3) 0.0127(3) 0.0443(8) Uani 1 1 d . .
H12A H 0.4050 -0.0543 -0.0238 0.066 Uiso 1 1 d GR .
H12B H 0.2539 -0.0459 -0.0136 0.066 Uiso 1 1 d GR .
O13 O 0.5580(4) -0.2327(3) 0.1249(3) 0.0498(9) Uani 1 1 d . .
H13A H 0.5900 -0.2047 0.0553 0.075 Uiso 1 1 d GR .
H13B H 0.5757 -0.3182 0.1322 0.075 Uiso 1 1 d GR .
O14 O 0.4044(4) -0.2036(3) 0.3449(3) 0.0464(8) Uani 1 1 d . .
H14A H 0.4444 -0.1528 0.3521 0.070 Uiso 1 1 d GR .
H14B H 0.4784 -0.2800 0.3316 0.070 Uiso 1 1 d GR .
O15 O 0.2700(3) 0.0741(3) 0.2823(3) 0.0374(7) Uani 1 1 d . .
O16 O 0.4229(4) 0.0447(4) 0.1258(3) 0.0502(9) Uani 1 1 d . .
N1' N -0.0556(4) 0.1957(3) 0.3716(3) 0.0328(8) Uani 1 1 d . .
H1' H 0.0399 0.1633 0.3660 0.039 Uiso 1 1 calc R .
N1 N 0.0323(4) 0.2485(3) 0.1285(3) 0.0330(8) Uani 1 1 d . .
H1 H 0.0880 0.2831 0.1350 0.040 Uiso 1 1 calc R .
N2' N -0.1390(4) 0.3249(3) 0.3631(3) 0.0338(8) Uani 1 1 d . .
N2 N 0.0705(4) 0.1184(3) 0.1393(3) 0.0321(8) Uani 1 1 d . .
C1 C -0.1729(5) 0.4653(4) 0.0971(4) 0.0347(10) Uani 1 1 d . .
C1' C -0.0640(5) -0.0244(4) 0.3910(4) 0.0363(10) Uani 1 1 d . .
C2' C -0.1365(5) 0.1220(4) 0.3899(3) 0.0307(9) Uani 1 1 d . .
C2 C -0.1034(5) 0.3188(4) 0.1063(3) 0.0311(9) Uani 1 1 d . .
C3' C -0.2850(5) 0.2091(4) 0.3960(3) 0.0321(9) Uani 1 1 d . .
H3' H -0.3690 0.1888 0.4090 0.038 Uiso 1 1 calc R .
C3 C -0.1542(5) 0.2302(4) 0.0996(3) 0.0320(9) Uani 1 1 d . .
H3 H -0.2438 0.2481 0.0839 0.038 Uiso 1 1 calc R .
C4 C -0.0441(5) 0.1073(4) 0.1211(3) 0.0318(9) Uani 1 1 d . .
C4' C -0.2810(5) 0.3320(4) 0.3788(3) 0.0299(9) Uani 1 1 d . .
C5' C -0.4005(5) 0.4655(4) 0.3666(3) 0.0301(9) Uani 1 1 d . .
C5 C -0.0382(5) -0.0283(4) 0.1312(3) 0.0302(9) Uani 1 1 d . .
C17 C 0.3736(5) 0.0981(4) 0.2069(4) 0.0338(10) Uani 1 1 d . .
C18 C 0.4420(5) 0.1873(5) 0.2124(4) 0.0415(11) Uani 1 1 d . .
H18A H 0.5439 0.1350 0.2194 0.050 Uiso 1 1 d R .
H18B H 0.4447 0.2509 0.1481 0.050 Uiso 1 1 d R .
C19 C 0.3547(5) 0.2627(5) 0.3059(4) 0.0401(11) Uani 1 1 d . .
H19A H 0.4068 0.3160 0.3056 0.048 Uiso 1 1 d R .
H19B H 0.3559 0.1979 0.3696 0.048 Uiso 1 1 d R .
C20 C 0.1949(5) 0.3471(4) 0.3047(4) 0.0332(10) Uani 1 1 d . .
O1W O 0.4326(11) 0.5279(11) 0.0679(10) 0.104(4) Uani 0.5 1 d . P
H1WA H 0.5217 0.5259 0.0523 0.156 Uiso 0.5 1 d R P
H1WB H 0.4246 0.4988 0.0200 0.156 Uiso 0.5 1 d R P
O2W O 0.4236(7) 0.0725(6) 0.5867(6) 0.114(2) Uani 1 1 d . .
H2WA H 0.3347 0.0963 0.5794 0.171 Uiso 1 1 d G .
H2WB H 0.4514 0.1378 0.5642 0.171 Uiso 1 1 d G .

loop_
_atom_site_aniso_label
_atom_site_aniso_U_11
_atom_site_aniso_U_22
_atom_site_aniso_U_33
_atom_site_aniso_U_23
_atom_site_aniso_U_13
_atom_site_aniso_U_12
Sm1 0.02710(15) 0.02552(15) 0.03164(16) -0.00509(10) -0.00882(10) -0.01065(11)
Sm2 0.02651(15) 0.02552(15) 0.03371(17) -0.00516(10) -0.00932(10) -0.00895(11)
O1 0.0485(19) 0.0307(16) 0.0421(19) -0.0052(14) -0.0211(15) -0.0125(15)
O1' 0.0282(15) 0.0264(15) 0.054(2) -0.0063(14) -0.0135(14) -0.0094(13)
O2 0.068(3) 0.0326(18) 0.105(3) -0.007(2) -0.060(2) -0.0079(18)
O2' 0.0276(16) 0.0377(17) 0.059(2) -0.0019(16) -0.0106(15) -0.0144(14)
O3' 0.043(2) 0.038(2) 0.123(4) -0.024(2) 0.003(2) -0.0217(18)
O3 0.0411(17) 0.0379(18) 0.057(2) 0.0023(15) -0.0261(16) -0.0211(15)
O4 0.0329(16) 0.0293(15) 0.0447(19) -0.0027(13) -0.0164(14) -0.0109(13)
O4' 0.0355(17) 0.0332(16) 0.0411(19) -0.0034(14) -0.0077(14) -0.0115(14)
O5 0.059(2) 0.050(2) 0.042(2) -0.0069(16) -0.0024(16) -0.0330(18)
O6 0.0426(19) 0.0337(17) 0.058(2) 0.0046(15) -0.0211(16) -0.0178(15)
O7 0.052(2) 0.0444(19) 0.058(2) -0.0163(17) -0.0115(17) -0.0246(17)
O8 0.050(2) 0.105(3) 0.040(2) -0.022(2) 0.0014(17) -0.050(2)
O9 0.0361(17) 0.0401(18) 0.045(2) -0.0196(15) -0.0152(15) -0.0009(15)
O10 0.0355(16) 0.0411(17) 0.0397(18) -0.0098(14) -0.0140(14) -0.0145(14)
O11 0.056(2) 0.0329(18) 0.077(3) 0.0048(17) -0.039(2) -0.0171(16)
O12 0.0348(17) 0.059(2) 0.041(2) -0.0056(16) -0.0099(15) -0.0197(17)
O13 0.0429(19) 0.0416(19) 0.062(2) -0.0151(17) -0.0191(17) -0.0053(16)
O14 0.0450(19) 0.0415(19) 0.048(2) -0.0126(16) -0.0184(16) -0.0044(16)
O15 0.0343(16) 0.0372(17) 0.0441(19) -0.0112(14) -0.0058(14) -0.0166(14)
O16 0.054(2) 0.056(2) 0.051(2) -0.0266(18) 0.0072(17) -0.0336(19)
N1' 0.0267(17) 0.0261(18) 0.042(2) -0.0045(16) -0.0060(16) -0.0094(15)
N1 0.0337(19) 0.0260(18) 0.043(2) -0.0044(16) -0.0162(17) -0.0106(16)
N2' 0.0272(18) 0.0254(18) 0.046(2) -0.0041(16) -0.0130(16) -0.0058(16)
N2 0.0354(19) 0.0257(18) 0.037(2) -0.0064(16) -0.0101(16) -0.0115(16)
C1 0.037(2) 0.031(2) 0.036(3) -0.0085(19) -0.013(2) -0.008(2)
C1' 0.036(2) 0.033(2) 0.043(3) -0.010(2) -0.007(2) -0.015(2)
C2' 0.034(2) 0.027(2) 0.031(2) -0.0046(17) -0.0051(18) -0.0141(18)
C2 0.038(2) 0.029(2) 0.027(2) -0.0019(17) -0.0124(18) -0.0123(19)
C3' 0.030(2) 0.037(2) 0.032(2) -0.0058(18) -0.0059(18) -0.0168(19)
C3 0.030(2) 0.032(2) 0.036(2) -0.0009(18) -0.0149(18) -0.0110(18)
C4 0.033(2) 0.033(2) 0.033(2) -0.0076(18) -0.0090(18) -0.0131(19)
C4' 0.028(2) 0.034(2) 0.031(2) -0.0065(18) -0.0093(17) -0.0121(18)
C5' 0.031(2) 0.031(2) 0.029(2) -0.0037(17) -0.0074(17) -0.0138(18)
C5 0.035(2) 0.030(2) 0.028(2) -0.0081(17) -0.0093(18) -0.0114(19)
C17 0.027(2) 0.029(2) 0.047(3) -0.011(2) -0.009(2) -0.0082(18)
C18 0.028(2) 0.042(3) 0.059(3) -0.018(2) -0.008(2) -0.013(2)
C19 0.029(2) 0.039(3) 0.057(3) -0.020(2) -0.012(2) -0.009(2)
C20 0.032(2) 0.027(2) 0.048(3) -0.009(2) -0.012(2) -0.0144(18)
O1W 0.068(6) 0.132(9) 0.139(10) -0.095(8) 0.005(6) -0.039(7)
O2W 0.090(4) 0.125(5) 0.119(5) -0.048(4) -0.021(4) -0.021(4)

loop_
_atom_type_symbol
_atom_type_description
_atom_type_scat_dispersion_real
_atom_type_scat_dispersion_imag
_atom_type_scat_source
C C 0.0033 0.0016 'International Tables Vol C Tables 4.2.6.8 and 6.1.1.4'
H H 0.0000 0.0000 'International Tables Vol C Tables 4.2.6.8 and 6.1.1.4'
N N 0.0061 0.0033 'International Tables Vol C Tables 4.2.6.8 and 6.1.1.4'
O O 0.0106 0.0060 'International Tables Vol C Tables 4.2.6.8 and 6.1.1.4'
Sm Sm -0.1638 3.4418 'International Tables Vol C Tables 4.2.6.8 and 6.1.1.4'

loop_
_geom_angle_atom_site_label_1
_geom_angle_atom_site_label_2
_geom_angle_atom_site_label_3
_geom_angle
O1 Sm1 O1' 75.16(11)
O1 Sm1 O5 75.62(11)
O1 Sm1 O6 81.91(11)
O1 Sm1 O7 141.75(11)
O1 Sm1 O8 143.62(11)
O1 Sm1 O9 126.45(10)
O1 Sm1 O10 75.00(10)
O1 Sm1 N2' 80.36(11)
O1 Sm1 C20 101.08(12)
O1' Sm1 O7 125.43(10)
O1' Sm1 O10 129.60(9)
O1' Sm1 N2' 63.74(10)
O1' Sm1 C20 138.26(10)
O5 Sm1 O1' 138.45(11)
O5 Sm1 O6 75.57(12)
O5 Sm1 O7 68.58(11)
O5 Sm1 O9 90.16(12)
O5 Sm1 O10 68.31(11)
O5 Sm1 N2' 137.50(12)
O5 Sm1 C20 76.30(12)
O6 Sm1 O1' 71.63(10)
O6 Sm1 O7 76.67(11)
O6 Sm1 O10 140.81(11)
O6 Sm1 N2' 134.81(10)
O6 Sm1 C20 149.96(11)
O7 Sm1 N2' 136.27(12)
O7 Sm1 C20 83.45(11)
O8 Sm1 O1' 68.62(11)
O8 Sm1 O5 136.30(12)
O8 Sm1 O6 89.76(14)
O8 Sm1 O7 68.03(12)
O8 Sm1 O9 78.25(12)
O8 Sm1 O10 127.06(13)
O8 Sm1 N2' 80.83(14)
O8 Sm1 C20 103.51(14)
O9 Sm1 O1' 131.14(11)
O9 Sm1 O6 144.42(11)
O9 Sm1 O7 67.76(11)
O9 Sm1 O10 52.05(10)
O9 Sm1 N2' 76.64(11)
O9 Sm1 C20 26.08(12)
O10 Sm1 O7 102.86(10)
O10 Sm1 N2' 71.90(10)
O10 Sm1 C20 26.13(11)
N2' Sm1 C20 74.59(11)
O4 Sm2 O13 121.91(10)
O4 Sm2 O15 130.49(10)
O4 Sm2 O16 134.53(12)
O4 Sm2 N2 63.78(10)
O4 Sm2 C17 140.29(11)
O4' Sm2 O4 76.15(11)
O4' Sm2 O11 85.40(12)
O4' Sm2 O12 143.97(11)
O4' Sm2 O13 144.19(11)
O4' Sm2 O14 75.49(11)
O4' Sm2 O15 71.81(10)
O4' Sm2 O16 122.87(10)
O4' Sm2 N2 78.28(11)
O4' Sm2 C17 97.65(11)
O11 Sm2 O4 70.05(10)
O11 Sm2 O13 74.62(12)
O11 Sm2 O15 140.84(11)
O11 Sm2 O16 143.33(12)
O11 Sm2 N2 133.42(11)
O11 Sm2 C17 149.44(12)
O12 Sm2 O4 70.01(10)
O12 Sm2 O11 94.26(12)
O12 Sm2 O13 68.34(11)
O12 Sm2 O14 138.82(11)
O12 Sm2 O15 122.91(11)
O12 Sm2 O16 76.30(11)
O12 Sm2 N2 76.02(11)
O12 Sm2 C17 100.42(12)
O13 Sm2 N2 136.54(12)
O13 Sm2 C17 86.08(11)
O14 Sm2 O4 134.95(11)
O14 Sm2 O11 73.43(11)
O14 Sm2 O13 70.50(11)
O14 Sm2 O15 70.30(11)
O14 Sm2 O16 90.42(12)
O14 Sm2 N2 140.22(11)
O14 Sm2 C17 77.92(13)
O15 Sm2 O13 105.94(10)
O15 Sm2 N2 73.39(11)
O15 Sm2 C17 25.90(11)
O16 Sm2 O13 68.94(12)
O16 Sm2 O15 51.52(10)
O16 Sm2 N2 79.30(12)
O16 Sm2 C17 25.73(12)
N2 Sm2 C17 76.53(11)
C1 O1 Sm1 147.5(3)
C5' O1' Sm1 125.2(3)
C5 O4 Sm2 125.2(2)
C1' O4' Sm2 142.3(3)
Sm1 O5 H5A 133.8
Sm1 O5 H5B 139.0
H5A O5 H5B 84.2
Sm1 O6 H6A 111.6
Sm1 O6 H6B 110.9
H6A O6 H6B 107.9
Sm1 O7 H7A 162.6
Sm1 O7 H7B 91.5
H7A O7 H7B 105.3
Sm1 O8 H8A 122.9
Sm1 O8 H8B 125.2
H8A O8 H8B 110.7
C20 O9 Sm1 95.1(3)
C20 O10 Sm1 92.5(3)
Sm2 O11 H11A 112.3
Sm2 O11 H11B 126.8
H11A O11 H11B 107.0
Sm2 O12 H12A 112.4
Sm2 O12 H12B 112.5
H12A O12 H12B 106.8
Sm2 O13 H13A 112.2
Sm2 O13 H13B 111.0
H13A O13 H13B 107.2
Sm2 O14 H14A 110.7
Sm2 O14 H14B 110.7
H14A O14 H14B 107.8
C17 O15 Sm2 93.4(3)
C17 O16 Sm2 94.9(3)
N2' N1' H1' 123.4
N2' N1' C2' 113.2(3)
C2' N1' H1' 123.4
N2 N1 H1 123.8
N2 N1 C2 112.5(3)
C2 N1 H1 123.8
N1' N2' Sm1 138.3(3)
N1' N2' C4' 103.9(3)
C4' N2' Sm1 116.6(3)
N1 N2 Sm2 138.9(3)
C4 N2 Sm2 116.2(3)
C4 N2 N1 104.5(3)
O1 C1 C2 117.3(4)
O2 C1 O1 126.0(4)
O2 C1 C2 116.7(4)
O3' C1' O4' 126.2(4)
O3' C1' C2' 117.0(4)
O4' C1' C2' 116.8(4)
N1' C2' C1' 122.3(4)
N1' C2' C3' 106.2(3)
C3' C2' C1' 131.2(4)
N1 C2 C1 121.8(4)
N1 C2 C3 106.4(4)
C3 C2 C1 131.8(4)
C2' C3' H3' 127.4
C4' C3' C2' 105.2(4)
C4' C3' H3' 127.4
C2 C3 H3 127.2
C2 C3 C4 105.6(4)
C4 C3 H3 127.2
N2 C4 C3 111.0(4)
N2 C4 C5 117.7(4)
C3 C4 C5 131.2(4)
N2' C4' C3' 111.6(4)
N2' C4' C5' 117.1(4)
C3' C4' C5' 131.2(4)
O1' C5' C4' 117.0(3)
O2' C5' O1' 124.0(4)
O2' C5' C4' 119.0(4)
O3 C5 O4 125.4(4)
O3 C5 C4 117.9(4)
O4 C5 C4 116.7(4)
O15 C17 Sm2 60.7(2)
O15 C17 C18 121.5(4)
O16 C17 Sm2 59.3(2)
O16 C17 O15 119.7(4)
O16 C17 C18 118.8(4)
C18 C17 Sm2 172.6(3)
C17 C18 H18A 108.6
C17 C18 H18B 109.6
C17 C18 C19 113.1(4)
H18A C18 H18B 109.4
C19 C18 H18A 108.3
C19 C18 H18B 107.8
C18 C19 H19A 108.4
C18 C19 H19B 106.8
H19A C19 H19B 109.5
C20 C19 C18 113.6(4)
C20 C19 H19A 109.8
C20 C19 H19B 108.7
O9 C20 Sm1 58.8(2)
O9 C20 C19 118.9(4)
O10 C20 Sm1 61.3(2)
O10 C20 O9 119.6(4)
O10 C20 C19 121.5(4)
C19 C20 Sm1 170.2(3)
H1WA O1W H1WB 108.8
H2WA O2W H2WB 109.4

loop_
_geom_bond_atom_site_label_1
_geom_bond_atom_site_label_2
_geom_bond_distance
Sm1 O1 2.374(3)
Sm1 O1' 2.466(3)
Sm1 O5 2.458(3)
Sm1 O6 2.462(3)
Sm1 O7 2.524(3)
Sm1 O8 2.409(4)
Sm1 O9 2.460(3)
Sm1 O10 2.515(3)
Sm1 N2' 2.613(4)
Sm1 C20 2.864(4)
Sm2 O4 2.464(3)
Sm2 O4' 2.386(3)
Sm2 O11 2.457(3)
Sm2 O12 2.399(3)
Sm2 O13 2.568(3)
Sm2 O14 2.448(3)
Sm2 O15 2.518(3)
Sm2 O16 2.488(3)
Sm2 N2 2.615(4)
Sm2 C17 2.882(4)
O1 C1 1.257(5)
O1' C5' 1.273(5)
O2 C1 1.237(5)
O2' C5' 1.245(5)
O3' C1' 1.229(5)
O3 C5 1.247(5)
O4 C5 1.257(5)
O4' C1' 1.253(5)
O5 H5A 1.0060
O5 H5B 0.8857
O6 H6A 0.8880
O6 H6B 0.8884
O7 H7A 0.8518
O7 H7B 0.8858
O8 H8A 0.9346
O8 H8B 1.0005
O9 C20 1.264(5)
O10 C20 1.262(5)
O11 H11A 0.8464
O11 H11B 0.8721
O12 H12A 0.9097
O12 H12B 0.9067
O13 H13A 0.9012
O13 H13B 0.8975
O14 H14A 0.8850
O14 H14B 0.8864
O15 C17 1.261(5)
O16 C17 1.256(6)
N1' H1' 0.8600
N1' N2' 1.341(5)
N1' C2' 1.344(5)
N1 H1 0.8600
N1 N2 1.343(5)
N1 C2 1.351(6)
N2' C4' 1.357(5)
N2 C4 1.337(5)
C1 C2 1.496(6)
C1' C2' 1.507(6)
C2' C3' 1.389(6)
C2 C3 1.362(6)
C3' H3' 0.9300
C3' C4' 1.378(6)
C3 H3 0.9300
C3 C4 1.392(6)
C4 C5 1.497(6)
C4' C5' 1.488(6)
C17 C18 1.498(6)
C18 H18A 0.9673
C18 H18B 0.9669
C18 C19 1.526(7)
C19 H19A 0.9665
C19 H19B 0.9670
C19 C20 1.488(6)
O1W H1WA 0.8492
O1W H1WB 0.8508
O2W H2WA 0.8570
O2W H2WB 0.8556

loop_
_geom_torsion_atom_site_label_1
_geom_torsion_atom_site_label_2
_geom_torsion_atom_site_label_3
_geom_torsion_atom_site_label_4
_geom_torsion
Sm1 O1 C1 O2 113.5(6)
Sm1 O1 C1 C2 -65.0(7)
Sm1 O1' C5' O2' -173.3(3)
Sm1 O1' C5' C4' 4.1(5)
Sm1 O9 C20 O10 -8.8(4)
Sm1 O9 C20 C19 168.9(4)
Sm1 O10 C20 O9 8.6(4)
Sm1 O10 C20 C19 -169.1(4)
Sm1 N2' C4' C3' 169.5(3)
Sm1 N2' C4' C5' -6.0(5)
Sm2 O4 C5 O3 -173.1(3)
Sm2 O4 C5 C4 5.8(5)
Sm2 O4' C1' O3' 100.9(7)
Sm2 O4' C1' C2' -78.9(6)
Sm2 O15 C17 O16 7.0(5)
Sm2 O15 C17 C18 -171.9(4)
Sm2 O16 C17 O15 -7.1(5)
Sm2 O16 C17 C18 171.8(4)
Sm2 N2 C4 C3 173.9(3)
Sm2 N2 C4 C5 -3.6(5)
O1 C1 C2 N1 -19.2(6)
O1 C1 C2 C3 158.3(5)
O2 C1 C2 N1 162.2(5)
O2 C1 C2 C3 -20.3(8)
O3' C1' C2' N1' 170.0(5)
O3' C1' C2' C3' -16.7(8)
O4' C1' C2' N1' -10.2(7)
O4' C1' C2' C3' 163.1(5)
O15 C17 C18 C19 -10.8(7)
O16 C17 C18 C19 170.4(4)
N1' N2' C4' C3' -0.4(5)
N1' N2' C4' C5' -175.8(4)
N1' C2' C3' C4' 1.0(5)
N1 N2 C4 C3 -0.3(5)
N1 N2 C4 C5 -177.8(4)
N1 C2 C3 C4 1.3(5)
N2' N1' C2' C1' 173.5(4)
N2' N1' C2' C3' -1.3(5)
N2' C4' C5' O1' 1.7(6)
N2' C4' C5' O2' 179.3(4)
N2 N1 C2 C1 176.4(4)
N2 N1 C2 C3 -1.6(5)
N2 C4 C5 O3 178.0(4)
N2 C4 C5 O4 -1.0(6)
C1 C2 C3 C4 -176.5(4)
C1' C2' C3' C4' -173.2(5)
C2' N1' N2' Sm1 -165.2(3)
C2' N1' N2' C4' 1.0(5)
C2' C3' C4' N2' -0.4(5)
C2' C3' C4' C5' 174.2(4)
C2 N1 N2 Sm2 -170.9(3)
C2 N1 N2 C4 1.2(5)
C2 C3 C4 N2 -0.6(5)
C2 C3 C4 C5 176.5(4)
C3' C4' C5' O1' -172.6(4)
C3' C4' C5' O2' 4.9(7)
C3 C4 C5 O3 1.1(7)
C3 C4 C5 O4 -177.9(4)
C17 C18 C19 C20 -59.3(6)
C18 C19 C20 O9 173.8(4)
C18 C19 C20 O10 -8.5(6)
